data_7701029
loop_
_publ_author_name
'Cuevas-Ch\'avez, Cynthia A'
'Vendier, Laure'
'Sabo-Etienne, Sylviane'
'Montiel-Palma, Virginia'

_publ_section_title
;
 Iridium complexes featuring a tridentate SiPSi ligand: from dimeric to
 monomeric 14, 16 or 18-electron species.
;
_journal_issue 37
_journal_name_full 'Dalton transactions (Cambridge, England : 2003)'
_journal_page_first 14010
_journal_page_last 14018
_journal_paper_doi 10.1039/c9dt03136g
_journal_volume 48
_journal_year 2019
_chemical_compound_source 'synthesis as described'
_chemical_formula_moiety 'C48 H58 Cl2 Ir2 P2 Si4, C6 H6'
_chemical_formula_sum 'C54 H64 Cl2 Ir2 P2 Si4'
_chemical_formula_weight 1342.65
_space_group_crystal_system triclinic
_space_group_IT_number 2
_space_group_name_Hall '-P 1'
_space_group_name_H-M_alt 'P -1'
_symmetry_space_group_name_Hall '-P 1'
_symmetry_space_group_name_H-M 'P -1'
_atom_sites_solution_hydrogens geom
_audit_creation_date 2017-03-02T16:06:41-00:00
_audit_creation_method 'WinGX routine CIF_UPDATE'
_audit_update_record
;
2019-07-08 deposited with the CCDC.    2019-08-29 downloaded from the CCDC.
;
_cell_angle_alpha 68.798(2)
_cell_angle_beta 78.844(2)
_cell_angle_gamma 76.585(3)
_cell_formula_units_Z 1
_cell_length_a 10.4849(8)
_cell_length_b 11.5765(9)
_cell_length_c 12.4188(9)
_cell_measurement_reflns_used 9827
_cell_measurement_temperature 100(2)
_cell_measurement_theta_max 26.47
_cell_measurement_theta_min 2.52
_cell_measurement_wavelength 0.71073
_cell_volume 1356.98(18)
_computing_cell_refinement 'Bruker SAINT'
_computing_data_collection 'Bruker APEX2'
_computing_data_reduction 'Bruker SAINT'
_computing_molecular_graphics 'Ortep-3 for Windows (Farrugia, 1997)'
_computing_publication_material 'WinGX publication routines (Farrugia, 1999)'
_computing_structure_refinement 'SHELXL-2016/4 (Sheldrick, 2016)'
_computing_structure_solution 'SHELXT 2014/5 (Sheldrick, 2014)'
_diffrn_ambient_temperature 100(2)
_diffrn_measured_fraction_theta_full 0.999
_diffrn_measured_fraction_theta_max 0.999
_diffrn_measurement_device_type 'Bruker Kappa APEX II'
_diffrn_measurement_method \w-\f
_diffrn_radiation_monochromator graphite
_diffrn_radiation_source micro-source
_diffrn_radiation_type MoK\a
_diffrn_radiation_wavelength 0.71073
_diffrn_reflns_av_R_equivalents 0.0392
_diffrn_reflns_limit_h_max 13
_diffrn_reflns_limit_h_min -13
_diffrn_reflns_limit_k_max 14
_diffrn_reflns_limit_k_min -11
_diffrn_reflns_limit_l_max 15
_diffrn_reflns_limit_l_min -15
_diffrn_reflns_number 27827
_diffrn_reflns_theta_full 25.242
_diffrn_reflns_theta_max 26.372
_diffrn_reflns_theta_min 2.012
_diffrn_standards_decay_% 0
_diffrn_standards_interval_count 0
_diffrn_standards_interval_time 0
_diffrn_standards_number 0
_exptl_absorpt_coefficient_mu 5.179
_exptl_absorpt_correction_T_max 0.754
_exptl_absorpt_correction_T_min 0.529
_exptl_absorpt_correction_type multi-scan
_exptl_absorpt_process_details
;
        [c.f. r.h. blessing, acta cryst. (1995), a51, 33-38]
;
_exptl_crystal_colour yellow
_exptl_crystal_density_diffrn 1.643
_exptl_crystal_density_method 'not measured'
_exptl_crystal_description plate
_exptl_crystal_F_000 662
_exptl_crystal_size_max 0.15
_exptl_crystal_size_mid 0.1
_exptl_crystal_size_min 0.02
_refine_diff_density_max 0.933
_refine_diff_density_min -1.115
_refine_diff_density_rms 0.101
_refine_ls_extinction_method none
_refine_ls_goodness_of_fit_ref 1.081
_refine_ls_hydrogen_treatment constr
_refine_ls_matrix_type full
_refine_ls_number_parameters 293
_refine_ls_number_reflns 5538
_refine_ls_number_restraints 0
_refine_ls_restrained_S_all 1.081
_refine_ls_R_factor_all 0.026
_refine_ls_R_factor_gt 0.0201
_refine_ls_shift/su_max 0.001
_refine_ls_shift/su_mean 0
_refine_ls_structure_factor_coef Fsqd
_refine_ls_weighting_details 'w=1/[\s^2^(Fo^2^)+1.9163P] where P=(Fo^2^+2Fc^2^)/3'
_refine_ls_weighting_scheme calc
_refine_ls_wR_factor_gt 0.0415
_refine_ls_wR_factor_ref 0.0441
_reflns_number_gt 5046
_reflns_number_total 5538
_reflns_threshold_expression 'I > 2\s(I)'
_cod_data_source_file c9dt03136g2.cif
_cod_data_source_block Cynthia280217
_cod_depositor_comments 'Adding full bibliography for 7701029--7701035.cif.'
_cod_database_code 7701029

loop_
_space_group_symop_operation_xyz
'x, y, z'
'-x, -y, -z'

loop_
_atom_site_label
_atom_site_type_symbol
_atom_site_fract_x
_atom_site_fract_y
_atom_site_fract_z
_atom_site_U_iso_or_equiv
_atom_site_adp_type
_atom_site_occupancy
_atom_site_calc_flag
C1 C 0.2048(3) 0.2483(3) 0.2091(3) 0.0199(7) Uani 1 d
H1A H 0.162774 0.229695 0.290663 0.024 Uiso 1 calc
H1B H 0.14264 0.237291 0.164383 0.024 Uiso 1 calc
C2 C 0.4367(3) 0.1440(3) 0.2601(2) 0.0153(6) Uani 1 d
C3 C 0.1939(3) 0.4789(4) -0.0067(3) 0.0274(8) Uani 1 d
H3A H 0.114436 0.452721 -0.014083 0.041 Uiso 1 calc
H3B H 0.270517 0.442739 -0.050814 0.041 Uiso 1 calc
H3C H 0.18292 0.570921 -0.037355 0.041 Uiso 1 calc
C4 C 0.7127(3) 0.2625(3) 0.2810(3) 0.0281(8) Uani 1 d
H4 H 0.703809 0.298987 0.200363 0.034 Uiso 1 calc
C5 C 0.8360(3) 0.2361(4) 0.3180(3) 0.0361(9) Uani 1 d
H5 H 0.911196 0.255041 0.262746 0.043 Uiso 1 calc
C6 C 0.8494(3) 0.1823(4) 0.4350(3) 0.0336(9) Uani 1 d
H6 H 0.933936 0.164221 0.460238 0.04 Uiso 1 calc
C7 C 0.7404(3) 0.1548(3) 0.5154(3) 0.0269(8) Uani 1 d
H7 H 0.750023 0.11737 0.595895 0.032 Uiso 1 calc
C8 C 0.6166(3) 0.1819(3) 0.4786(3) 0.0202(7) Uani 1 d
H8 H 0.541563 0.163346 0.534173 0.024 Uiso 1 calc
C9 C 0.3228(3) 0.2617(3) 0.4361(2) 0.0165(6) Uani 1 d
C10 C 0.2626(3) 0.1557(3) 0.4862(3) 0.0186(6) Uani 1 d
H10 H 0.286664 0.089889 0.453597 0.022 Uiso 1 calc
C11 C 0.1680(3) 0.1447(3) 0.5829(3) 0.0229(7) Uani 1 d
H11 H 0.128214 0.071736 0.61681 0.027 Uiso 1 calc
C12 C 0.1327(3) 0.2416(3) 0.6291(3) 0.0256(7) Uani 1 d
H12 H 0.066434 0.236243 0.693884 0.031 Uiso 1 calc
C13 C 0.1933(3) 0.3460(3) 0.5815(3) 0.0247(7) Uani 1 d
H13 H 0.169696 0.411109 0.614972 0.03 Uiso 1 calc
C14 C 0.2898(3) 0.3567(3) 0.4837(2) 0.0127(6) Uani 1 d
C15 C 0.3634(3) 0.4668(3) 0.4430(3) 0.0230(7) Uani 1 d
H15A H 0.453723 0.433384 0.465638 0.028 Uiso 1 calc
H15B H 0.319302 0.524374 0.48706 0.028 Uiso 1 calc
C16 C 0.5378(3) 0.6251(3) 0.2612(3) 0.0221(7) Uani 1 d
H16A H 0.552536 0.682047 0.1811 0.033 Uiso 1 calc
H16B H 0.611741 0.554112 0.275962 0.033 Uiso 1 calc
H16C H 0.531559 0.670703 0.315418 0.033 Uiso 1 calc
C17 C 0.2410(3) 0.7033(3) 0.2584(3) 0.0275(8) Uani 1 d
H17A H 0.260564 0.765935 0.285941 0.041 Uiso 1 calc
H17B H 0.158516 0.675872 0.301501 0.041 Uiso 1 calc
H17C H 0.231622 0.740724 0.175212 0.041 Uiso 1 calc
C18 C 0.5449(3) 0.0470(3) 0.2623(3) 0.0185(6) Uani 1 d
H18 H 0.61832 0.04229 0.299149 0.022 Uiso 1 calc
C19 C 0.5471(3) -0.0424(3) 0.2118(3) 0.0247(7) Uani 1 d
H19 H 0.620941 -0.108557 0.214687 0.03 Uiso 1 calc
C20 C 0.4406(3) -0.0344(3) 0.1569(3) 0.0268(8) Uani 1 d
H20 H 0.442439 -0.093774 0.119928 0.032 Uiso 1 calc
C21 C 0.3319(3) 0.0597(3) 0.1560(3) 0.0243(7) Uani 1 d
H21 H 0.259041 0.063239 0.119066 0.029 Uiso 1 calc
C23 C 0.0892(5) 0.0811(6) -0.0461(4) 0.0612(15) Uani 1 d
H23 H 0.150556 0.137263 -0.078145 0.073 Uiso 1 calc
C24 C -0.0349(5) 0.1199(6) 0.0052(4) 0.0638(14) Uani 1 d
H24 H -0.059316 0.202753 0.009164 0.077 Uiso 1 calc
C25 C 0.1224(5) -0.0376(6) -0.0503(4) 0.0666(16) Uani 1 d
H25 H 0.207741 -0.064412 -0.085105 0.08 Uiso 1 calc
C26 C 0.6019(3) 0.2359(3) 0.3611(3) 0.0169(6) Uani 1 d
C27 C 0.0723(3) 0.4975(3) 0.2285(3) 0.0257(7) Uani 1 d
H27A H 0.064156 0.589221 0.195038 0.038 Uiso 1 calc
H27B H 0.082634 0.470387 0.311238 0.038 Uiso 1 calc
H27C H -0.007176 0.472444 0.219784 0.038 Uiso 1 calc
C28 C 0.3260(3) 0.1499(3) 0.2078(3) 0.0180(6) Uani 1 d
P1 P 0.44240(7) 0.27424(7) 0.30648(6) 0.01372(15) Uani 1 d
IR1 Ir 0.42809(2) 0.45049(2) 0.15676(2) 0.01337(4) Uani 1 d
SI1 Si 0.22022(8) 0.42178(8) 0.15089(7) 0.01622(17) Uani 1 d
SI2 Si 0.37911(8) 0.56448(8) 0.28238(7) 0.01721(18) Uani 1 d
CL1 Cl 0.43926(7) 0.64423(7) -0.00384(6) 0.01775(15) Uani 1 d

loop_
_atom_site_aniso_label
_atom_site_aniso_U_11
_atom_site_aniso_U_22
_atom_site_aniso_U_33
_atom_site_aniso_U_23
_atom_site_aniso_U_13
_atom_site_aniso_U_12
C1 0.0161(14) 0.0240(18) 0.0223(16) -0.0078(14) -0.0055(12) -0.0060(13)
C2 0.0158(14) 0.0160(16) 0.0136(14) -0.0035(12) -0.0006(11) -0.0051(12)
C3 0.0182(16) 0.040(2) 0.0225(17) -0.0060(16) -0.0074(13) -0.0052(15)
C4 0.0207(16) 0.033(2) 0.0234(17) 0.0029(15) -0.0057(13) -0.0095(15)
C5 0.0177(16) 0.046(2) 0.037(2) 0.0017(18) -0.0068(15) -0.0117(16)
C6 0.0216(17) 0.034(2) 0.046(2) -0.0047(18) -0.0191(16) -0.0068(16)
C7 0.0347(19) 0.0244(19) 0.0256(18) -0.0087(15) -0.0179(15) -0.0005(15)
C8 0.0211(15) 0.0201(17) 0.0198(16) -0.0061(14) -0.0040(13) -0.0037(13)
C9 0.0144(14) 0.0217(17) 0.0140(14) -0.0066(13) -0.0030(11) -0.0021(12)
C10 0.0149(14) 0.0224(17) 0.0173(15) -0.0047(13) -0.0047(12) -0.0020(13)
C11 0.0164(15) 0.0278(19) 0.0203(16) -0.0003(14) -0.0030(12) -0.0081(14)
C12 0.0150(15) 0.038(2) 0.0194(17) -0.0073(15) 0.0004(12) -0.0010(14)
C13 0.0210(16) 0.031(2) 0.0217(17) -0.0114(15) -0.0035(13) 0.0008(14)
C14 0.0104(13) 0.0098(14) 0.0112(14) 0.0017(12) -0.0015(11) 0.0031(11)
C15 0.0263(16) 0.0262(19) 0.0194(16) -0.0102(14) -0.0027(13) -0.0061(14)
C16 0.0265(16) 0.0216(18) 0.0222(17) -0.0086(14) -0.0051(13) -0.0077(14)
C17 0.0263(17) 0.0262(19) 0.0343(19) -0.0163(16) -0.0073(15) 0.0006(15)
C18 0.0174(14) 0.0172(16) 0.0188(15) -0.0037(13) 0.0006(12) -0.0048(12)
C19 0.0230(16) 0.0194(18) 0.0278(18) -0.0068(15) 0.0021(14) -0.0024(14)
C20 0.0347(19) 0.0223(19) 0.0264(18) -0.0111(15) -0.0002(15) -0.0090(15)
C21 0.0273(17) 0.0236(18) 0.0257(17) -0.0078(15) -0.0065(14) -0.0097(14)
C23 0.045(3) 0.102(5) 0.029(2) -0.001(3) -0.006(2) -0.031(3)
C24 0.066(3) 0.076(4) 0.039(3) -0.009(3) -0.012(2) -0.004(3)
C25 0.032(2) 0.108(5) 0.042(3) -0.010(3) 0.006(2) -0.010(3)
C26 0.0158(14) 0.0159(16) 0.0182(15) -0.0027(13) -0.0058(12) -0.0031(12)
C27 0.0155(15) 0.030(2) 0.0335(19) -0.0148(16) -0.0011(13) -0.0013(14)
C28 0.0180(14) 0.0193(17) 0.0162(15) -0.0032(13) -0.0007(12) -0.0078(13)
P1 0.0116(3) 0.0164(4) 0.0136(4) -0.0051(3) -0.0022(3) -0.0024(3)
IR1 0.01105(6) 0.01537(6) 0.01407(6) -0.00507(5) -0.00225(4) -0.00219(4)
SI1 0.0110(4) 0.0195(5) 0.0185(4) -0.0065(4) -0.0036(3) -0.0016(3)
SI2 0.0179(4) 0.0183(5) 0.0178(4) -0.0088(4) -0.0028(3) -0.0026(3)
CL1 0.0200(3) 0.0148(4) 0.0163(4) -0.0051(3) -0.0015(3) 0.0004(3)

loop_
_atom_type_symbol
_atom_type_description
_atom_type_scat_dispersion_real
_atom_type_scat_dispersion_imag
_atom_type_scat_source
C C 0.0033 0.0016 'International Tables Vol C Tables 4.2.6.8 and 6.1.1.4'
H H 0 0 'International Tables Vol C Tables 4.2.6.8 and 6.1.1.4'
Si Si 0.0817 0.0704 'International Tables Vol C Tables 4.2.6.8 and 6.1.1.4'
P P 0.1023 0.0942 'International Tables Vol C Tables 4.2.6.8 and 6.1.1.4'
Ir Ir -1.4442 7.9887 'International Tables Vol C Tables 4.2.6.8 and 6.1.1.4'
Cl Cl 0.1484 0.1585 'International Tables Vol C Tables 4.2.6.8 and 6.1.1.4'

loop_
_geom_angle_atom_site_label_1
_geom_angle_atom_site_label_2
_geom_angle_atom_site_label_3
_geom_angle
_geom_angle_site_symmetry_1
_geom_angle_site_symmetry_3
C28 C1 SI1 119.7(2) . .
C18 C2 C28 119.7(3) . .
C18 C2 P1 121.4(2) . .
C28 C2 P1 118.5(2) . .
C5 C4 C26 120.5(3) . .
C6 C5 C4 119.9(3) . .
C7 C6 C5 120.2(3) . .
C6 C7 C8 119.9(3) . .
C26 C8 C7 120.4(3) . .
C14 C9 C10 119.8(3) . .
C14 C9 P1 120.6(2) . .
C10 C9 P1 119.6(2) . .
C11 C10 C9 121.2(3) . .
C12 C11 C10 118.9(3) . .
C13 C12 C11 120.4(3) . .
C12 C13 C14 120.5(3) . .
C9 C14 C13 119.1(3) . .
C9 C14 C15 122.5(3) . .
C13 C14 C15 118.1(3) . .
C14 C15 SI2 118.7(2) . .
C19 C18 C2 121.1(3) . .
C20 C19 C18 119.4(3) . .
C21 C20 C19 120.1(3) . .
C20 C21 C28 121.8(3) . .
C25 C23 C24 119.4(5) . .
C25 C24 C23 119.4(5) 2 .
C23 C25 C24 121.2(5) . 2
C8 C26 C4 119.1(3) . .
C8 C26 P1 122.8(2) . .
C4 C26 P1 118.2(2) . .
C21 C28 C2 117.9(3) . .
C21 C28 C1 120.7(3) . .
C2 C28 C1 121.4(3) . .
C2 P1 C9 106.12(13) . .
C2 P1 C26 105.26(14) . .
C9 P1 C26 104.06(13) . .
C2 P1 IR1 109.64(10) . .
C9 P1 IR1 119.85(11) . .
C26 P1 IR1 110.85(10) . .
P1 IR1 SI1 86.84(3) . .
P1 IR1 SI2 89.81(3) . .
SI1 IR1 SI2 100.16(3) . .
P1 IR1 CL1 173.00(2) . .
SI1 IR1 CL1 100.17(3) . .
SI2 IR1 CL1 88.93(3) . .
P1 IR1 CL1 96.86(3) . 2_665
SI1 IR1 CL1 100.24(3) . 2_665
SI2 IR1 CL1 158.84(3) . 2_665
CL1 IR1 CL1 82.01(3) . 2_665
C27 SI1 C3 106.97(16) . .
C27 SI1 C1 103.63(15) . .
C3 SI1 C1 105.82(15) . .
C27 SI1 IR1 120.31(11) . .
C3 SI1 IR1 106.95(10) . .
C1 SI1 IR1 112.23(9) . .
C17 SI2 C16 107.59(15) . .
C17 SI2 C15 108.38(16) . .
C16 SI2 C15 102.75(14) . .
C17 SI2 IR1 119.46(11) . .
C16 SI2 IR1 101.74(10) . .
C15 SI2 IR1 115.07(11) . .
IR1 CL1 IR1 97.99(3) . 2_665

loop_
_geom_bond_atom_site_label_1
_geom_bond_atom_site_label_2
_geom_bond_distance
_geom_bond_site_symmetry_2
C1 C28 1.499(4) .
C1 SI1 1.907(3) .
C2 C18 1.395(4) .
C2 C28 1.412(4) .
C2 P1 1.815(3) .
C3 SI1 1.879(3) .
C4 C5 1.386(4) .
C4 C26 1.389(4) .
C5 C6 1.380(5) .
C6 C7 1.379(5) .
C7 C8 1.389(4) .
C8 C26 1.388(4) .
C9 C14 1.376(4) .
C9 C10 1.395(4) .
C9 P1 1.822(3) .
C10 C11 1.388(4) .
C11 C12 1.384(5) .
C12 C13 1.381(5) .
C13 C14 1.410(4) .
C14 C15 1.521(4) .
C15 SI2 1.901(3) .
C16 SI2 1.890(3) .
C17 SI2 1.873(4) .
C18 C19 1.386(4) .
C19 C20 1.386(4) .
C20 C21 1.381(5) .
C21 C28 1.395(4) .
C23 C25 1.355(8) .
C23 C24 1.384(7) .
C24 C25 1.372(7) 2
C25 C24 1.372(7) 2
C26 P1 1.825(3) .
C27 SI1 1.871(3) .
P1 IR1 2.2056(8) .
IR1 SI1 2.2980(8) .
IR1 SI2 2.3031(8) .
IR1 CL1 2.4120(7) .
IR1 CL1 2.5534(7) 2_665
CL1 IR1 2.5534(7) 2_665
